data_4337614
loop_
_publ_author_name
'Esteban, Jordi'
'Font-Bardia, Merc\`e'
'Costa, Jos\'e S\'anchez'
'Teat, Simon J.'
'Escuer, Albert'

_publ_section_title
;
 New topologies in pentanuclear nickel/oximato clusters: structural and
 magnetic characterization.
;
_journal_issue 6
_journal_name_full 'Inorganic chemistry'
_journal_page_first 3194
_journal_page_last 3203
_journal_paper_doi 10.1021/ic500057j
_journal_volume 53
_journal_year 2014
_chemical_formula_moiety 'C56 H36 Cl2 N24 Ni5 O10, 2(C H2 Cl2) H2 O'
_chemical_formula_sum 'C58 H42 Cl6 N24 Ni5 O11'
_chemical_formula_weight 1757.41
_chemical_name_systematic
;
 ?
;
_space_group_IT_number 14
_symmetry_cell_setting monoclinic
_symmetry_space_group_name_Hall '-P 2ybc'
_symmetry_space_group_name_H-M 'P 1 21/c 1'
_atom_sites_solution_hydrogens geom
_atom_sites_solution_primary direct
_atom_sites_solution_secondary difmap
_audit_creation_method SHELXL-97
_cell_angle_alpha 90.00
_cell_angle_beta 108.501(2)
_cell_angle_gamma 90.00
_cell_formula_units_Z 2
_cell_length_a 15.6739(18)
_cell_length_b 14.7668(17)
_cell_length_c 18.470(2)
_cell_measurement_reflns_used 6195
_cell_measurement_temperature 100(2)
_cell_measurement_theta_max 26.333
_cell_measurement_theta_min 2.3255
_cell_volume 4054.0(8)
_computing_cell_refinement 'BRUKER Smart'
_computing_data_collection 'BRUKER Smart'
_computing_data_reduction 'Bruker SAINT'
_computing_molecular_graphics 'ORTEP (Brueggermann and Smith, 1990)'
_computing_publication_material 'PLATON (Spek, 1990)'
_computing_structure_refinement 'SHELXL-97 (Sheldrick, 1997)'
_computing_structure_solution 'SHELXS-97 (Sheldrick, 1997)'
_diffrn_ambient_temperature 100(2)
_diffrn_measured_fraction_theta_full 0.997
_diffrn_measured_fraction_theta_max 0.997
_diffrn_measurement_device_type 'Bruker CCD SMART1000 '
_diffrn_measurement_method '\f and \w scans'
_diffrn_radiation_monochromator graphite
_diffrn_radiation_source 'fine-focus sealed tube'
_diffrn_radiation_type MoK\a
_diffrn_radiation_wavelength 0.71073
_diffrn_reflns_av_R_equivalents 0.0000
_diffrn_reflns_av_sigmaI/netI 0.0505
_diffrn_reflns_limit_h_max 18
_diffrn_reflns_limit_h_min -19
_diffrn_reflns_limit_k_max 18
_diffrn_reflns_limit_k_min 0
_diffrn_reflns_limit_l_max 23
_diffrn_reflns_limit_l_min 0
_diffrn_reflns_number 8362
_diffrn_reflns_theta_full 26.48
_diffrn_reflns_theta_max 26.48
_diffrn_reflns_theta_min 1.37
_exptl_absorpt_coefficient_mu 1.403
_exptl_absorpt_correction_T_max 0.84
_exptl_absorpt_correction_T_min 0.78
_exptl_absorpt_correction_type empirical
_exptl_absorpt_process_details sadabs
_exptl_crystal_colour red
_exptl_crystal_density_diffrn 1.440
_exptl_crystal_density_method 'not measured'
_exptl_crystal_description prism
_exptl_crystal_F_000 1776
_exptl_crystal_size_max 0.23
_exptl_crystal_size_mid 0.15
_exptl_crystal_size_min 0.12
_refine_diff_density_max 0.890
_refine_diff_density_min -0.706
_refine_diff_density_rms 0.079
_refine_ls_extinction_method none
_refine_ls_goodness_of_fit_ref 1.043
_refine_ls_hydrogen_treatment mixed
_refine_ls_matrix_type full
_refine_ls_number_parameters 508
_refine_ls_number_reflns 8362
_refine_ls_number_restraints 5
_refine_ls_restrained_S_all 1.086
_refine_ls_R_factor_all 0.0546
_refine_ls_R_factor_gt 0.0335
_refine_ls_shift/su_max 0.001
_refine_ls_shift/su_mean 0.000
_refine_ls_structure_factor_coef Fsqd
_refine_ls_weighting_details 'calc w=1/[\s^2^(Fo^2^)+(0.0531P)^2^+0.1297P] where P=(Fo^2^+2Fc^2^)/3'
_refine_ls_weighting_scheme calc
_refine_ls_wR_factor_gt 0.0914
_refine_ls_wR_factor_ref 0.1012
_reflns_number_gt 6336
_reflns_number_total 8362
_reflns_threshold_expression >2sigma(I)
_cod_data_source_file ic500057j_si_001.cif
_cod_data_source_block af04fua1na
_cod_depositor_comments
;
The following automatic conversions were performed:

'_symmetry_cell_setting' value 'Monoclinic' changed to 'monoclinic'
according to
/usr/data/users/saulius/crontab/automatic-downloads/current/ACS/lib/dictionaries/cif_core.dic
dictionary named 'cif_core.dic' version 2.4.2 from 2011-04-26.

Automatic conversion script
Id: cif_fix_values 2281 2013-09-26 08:29:07Z andrius 
;
_cod_original_sg_symbol_H-M P21/c
_cod_database_code 4337614

loop_
_symmetry_equiv_pos_as_xyz
'x, y, z'
'-x, y+1/2, -z+1/2'
'-x, -y, -z'
'x, -y-1/2, z-1/2'

loop_
_atom_site_label
_atom_site_type_symbol
_atom_site_fract_x
_atom_site_fract_y
_atom_site_fract_z
_atom_site_U_iso_or_equiv
_atom_site_adp_type
_atom_site_occupancy
_atom_site_symmetry_multiplicity
_atom_site_calc_flag
_atom_site_refinement_flags
Ni1 Ni 0.5000 0.0000 0.5000 0.01509(12) Uani 1 2 d S
Ni2 Ni 0.59635(2) 0.04454(2) 0.359280(19) 0.01595(10) Uani 1 1 d U
Ni3 Ni 0.78216(2) 0.08321(2) 0.50594(2) 0.01826(10) Uani 1 1 d U
Cl1 Cl 0.66316(6) 0.17840(6) 0.42939(5) 0.0391(2) Uani 1 1 d U
O1 O 0.72027(14) 0.13158(14) 0.63944(11) 0.0256(5) Uani 1 1 d .
O2 O 0.42469(13) 0.04740(13) 0.39604(10) 0.0182(4) Uani 1 1 d .
O3 O 0.79738(13) 0.02716(13) 0.40770(11) 0.0212(5) Uani 1 1 d .
O4 O 0.60781(12) -0.02656(13) 0.45802(10) 0.0173(4) Uani 1 1 d .
O5 O 0.44434(13) -0.12317(13) 0.46333(11) 0.0213(4) Uani 1 1 d D
N1 N 0.87875(17) 0.18047(17) 0.51706(15) 0.0271(6) Uani 1 1 d .
N2 N 0.77383(16) 0.14962(17) 0.60117(14) 0.0232(6) Uani 1 1 d .
N3 N 0.8278(2) 0.3184(2) 0.7356(2) 0.0553(9) Uani 1 1 d .
N4 N 0.56048(16) 0.12233(16) 0.26177(13) 0.0207(5) Uani 1 1 d .
N5 N 0.46671(16) 0.07386(15) 0.34977(13) 0.0175(5) Uani 1 1 d .
N6 N 0.25071(19) 0.1405(2) 0.24669(16) 0.0363(7) Uani 1 1 d .
N7 N 0.56155(17) -0.06602(16) 0.28648(13) 0.0211(5) Uani 1 1 d .
N8 N 0.72156(16) 0.00111(16) 0.36141(13) 0.0186(5) Uani 1 1 d .
N9 N 0.8638(2) -0.1236(2) 0.29043(18) 0.0428(8) Uani 1 1 d .
N10 N 0.86602(16) -0.01099(16) 0.57724(13) 0.0215(5) Uani 1 1 d .
N11 N 0.69255(16) -0.02056(16) 0.50355(13) 0.0175(5) Uani 1 1 d .
N12 N 0.64402(18) -0.23885(18) 0.54992(15) 0.0287(6) Uani 1 1 d .
C1 C 0.9290(2) 0.1926(2) 0.4707(2) 0.0398(9) Uani 1 1 d .
H1 H 0.9190 0.1564 0.4276 0.048 Uiso 1 1 calc R
C2 C 0.9946(3) 0.2575(3) 0.4865(2) 0.0562(12) Uani 1 1 d .
H2 H 1.0317 0.2623 0.4561 0.067 Uiso 1 1 calc R
C3 C 1.0058(3) 0.3143(3) 0.5458(3) 0.0695(14) Uani 1 1 d .
H3 H 1.0492 0.3596 0.5553 0.083 Uiso 1 1 calc R
C4 C 0.9527(3) 0.3053(3) 0.5925(2) 0.0471(10) Uani 1 1 d .
H4 H 0.9592 0.3444 0.6334 0.057 Uiso 1 1 calc R
C5 C 0.8895(2) 0.2364(2) 0.57687(18) 0.0271(7) Uani 1 1 d .
C6 C 0.8297(2) 0.2174(2) 0.62166(17) 0.0258(7) Uani 1 1 d .
C7 C 0.8298(2) 0.2740(2) 0.6845(2) 0.0364(8) Uani 1 1 d .
C8 C 0.6138(2) 0.1530(2) 0.22370(18) 0.0274(7) Uani 1 1 d .
H8 H 0.6749 0.1394 0.2418 0.033 Uiso 1 1 calc R
C9 C 0.5813(2) 0.2045(2) 0.15784(18) 0.0311(8) Uani 1 1 d .
H9 H 0.6199 0.2251 0.1322 0.037 Uiso 1 1 calc R
C10 C 0.4905(2) 0.2245(2) 0.13104(19) 0.0371(9) Uani 1 1 d .
H10 H 0.4672 0.2590 0.0870 0.044 Uiso 1 1 calc R
C11 C 0.4347(2) 0.1928(2) 0.17033(17) 0.0276(7) Uani 1 1 d .
H11 H 0.3732 0.2045 0.1529 0.033 Uiso 1 1 calc R
C12 C 0.4730(2) 0.1431(2) 0.23662(16) 0.0228(7) Uani 1 1 d .
C13 C 0.42187(19) 0.11218(19) 0.28616(16) 0.0181(6) Uani 1 1 d .
C14 C 0.3275(2) 0.1273(2) 0.26560(17) 0.0244(7) Uani 1 1 d .
C15 C 0.4782(2) -0.0945(2) 0.24742(17) 0.0239(7) Uani 1 1 d .
H15 H 0.4306 -0.0769 0.2640 0.029 Uiso 1 1 calc R
C16 C 0.4607(2) -0.1491(2) 0.18349(17) 0.0269(7) Uani 1 1 d .
H16 H 0.4027 -0.1697 0.1586 0.032 Uiso 1 1 calc R
C17 C 0.5309(2) -0.1722(2) 0.15754(18) 0.0278(7) Uani 1 1 d .
H17 H 0.5203 -0.2060 0.1131 0.033 Uiso 1 1 calc R
C18 C 0.6160(2) -0.1452(2) 0.19726(17) 0.0254(7) Uani 1 1 d .
H18 H 0.6640 -0.1626 0.1810 0.030 Uiso 1 1 calc R
C19 C 0.63106(19) -0.09215(19) 0.26162(16) 0.0198(6) Uani 1 1 d .
C20 C 0.71978(19) -0.05824(19) 0.30825(16) 0.0188(6) Uani 1 1 d .
C21 C 0.8000(2) -0.0947(2) 0.29891(18) 0.0255(7) Uani 1 1 d .
C22 C 0.9542(2) -0.0019(2) 0.61416(17) 0.0268(7) Uani 1 1 d .
H22 H 0.9839 0.0491 0.6048 0.032 Uiso 1 1 calc R
C23 C 1.0032(2) -0.0668(2) 0.66647(17) 0.0281(7) Uani 1 1 d .
H23 H 1.0642 -0.0588 0.6920 0.034 Uiso 1 1 calc R
C24 C 0.9580(2) -0.1436(2) 0.67919(18) 0.0303(8) Uani 1 1 d .
H24 H 0.9886 -0.1880 0.7133 0.036 Uiso 1 1 calc R
C25 C 0.8660(2) -0.1530(2) 0.64004(17) 0.0272(7) Uani 1 1 d .
H25 H 0.8346 -0.2038 0.6473 0.033 Uiso 1 1 calc R
C26 C 0.8233(2) -0.0857(2) 0.59082(16) 0.0210(6) Uani 1 1 d .
C27 C 0.72771(19) -0.08979(19) 0.54615(16) 0.0187(6) Uani 1 1 d .
C28 C 0.6783(2) -0.1710(2) 0.54747(17) 0.0227(7) Uani 1 1 d .
Cl2 Cl 0.0542(3) -0.0803(2) 0.18906(17) 0.0955(10) Uani 0.50 1 d P
Cl3 Cl 0.1870(2) -0.0501(2) 0.11088(16) 0.0977(10) Uani 0.50 1 d P
C1W C 0.1526(10) -0.0761(9) 0.1857(6) 0.147(8) Uani 0.50 1 d P
H1W1 H 0.1781 -0.1353 0.2026 0.176 Uiso 0.50 1 calc PR
H1W2 H 0.1839 -0.0341 0.2257 0.176 Uiso 0.50 1 calc PR
Cl5 Cl 0.5398(4) 0.0231(3) 0.0204(2) 0.1525(18) Uani 0.50 1 d P
Cl4 Cl 0.7306(4) 0.0370(3) 0.0444(3) 0.1577(17) Uani 0.50 1 d P
C2W C 0.6297(9) 0.0138(11) 0.0135(8) 0.111(5) Uani 0.50 1 d P
O1W O 0.1611(7) 0.3986(8) 0.4404(6) 0.149(4) Uani 0.50 1 d P
H5AO H 0.392(2) -0.126(4) 0.426(3) 0.179 Uiso 1 1 d D
H5BO H 0.459(4) -0.174(2) 0.491(3) 0.179 Uiso 1 1 d D

loop_
_atom_site_aniso_label
_atom_site_aniso_U_11
_atom_site_aniso_U_22
_atom_site_aniso_U_33
_atom_site_aniso_U_23
_atom_site_aniso_U_13
_atom_site_aniso_U_12
Ni1 0.0144(3) 0.0167(3) 0.0145(3) -0.0001(2) 0.0050(2) 0.0005(2)
Ni2 0.01511(19) 0.0175(2) 0.01539(19) 0.00048(14) 0.00504(15) 0.00040(15)
Ni3 0.0168(2) 0.0190(2) 0.0186(2) -0.00052(15) 0.00498(15) -0.00064(15)
Cl1 0.0380(5) 0.0369(5) 0.0401(5) 0.0000(4) 0.0092(4) 0.0003(4)
O1 0.0216(11) 0.0317(12) 0.0233(11) -0.0034(9) 0.0068(9) -0.0031(9)
O2 0.0166(10) 0.0208(11) 0.0175(10) 0.0020(8) 0.0060(8) 0.0014(8)
O3 0.0188(11) 0.0234(11) 0.0216(11) -0.0013(9) 0.0065(9) -0.0006(9)
O4 0.0135(10) 0.0211(10) 0.0164(10) 0.0000(8) 0.0035(8) -0.0001(8)
O5 0.0198(11) 0.0212(11) 0.0229(11) -0.0011(9) 0.0068(9) -0.0002(9)
N1 0.0248(15) 0.0266(15) 0.0298(15) -0.0007(12) 0.0086(12) -0.0018(12)
N2 0.0190(14) 0.0261(14) 0.0231(13) -0.0006(11) 0.0044(11) 0.0016(11)
N3 0.041(2) 0.067(2) 0.059(2) -0.0220(19) 0.0173(18) -0.0137(18)
N4 0.0183(13) 0.0226(13) 0.0205(13) 0.0009(11) 0.0054(11) -0.0017(11)
N5 0.0187(13) 0.0174(12) 0.0159(12) -0.0003(10) 0.0051(10) -0.0006(10)
N6 0.0270(17) 0.0469(19) 0.0339(16) 0.0055(14) 0.0080(13) 0.0017(14)
N7 0.0213(14) 0.0222(13) 0.0213(13) -0.0006(10) 0.0089(11) -0.0013(10)
N8 0.0175(13) 0.0196(13) 0.0193(12) 0.0005(10) 0.0068(10) -0.0016(10)
N9 0.0348(18) 0.0463(19) 0.0494(19) -0.0108(15) 0.0163(15) -0.0021(15)
N10 0.0187(13) 0.0225(13) 0.0226(13) -0.0006(11) 0.0057(11) 0.0003(11)
N11 0.0153(12) 0.0209(13) 0.0164(12) -0.0005(10) 0.0050(10) 0.0006(10)
N12 0.0286(15) 0.0264(15) 0.0303(15) 0.0040(12) 0.0081(12) 0.0009(12)
C1 0.040(2) 0.041(2) 0.042(2) -0.0040(17) 0.0186(18) -0.0079(17)
C2 0.058(3) 0.061(3) 0.061(3) -0.011(2) 0.033(2) -0.019(2)
C3 0.067(3) 0.073(3) 0.076(3) -0.017(3) 0.034(3) -0.030(3)
C4 0.047(2) 0.047(2) 0.049(2) -0.0093(19) 0.017(2) -0.0139(19)
C5 0.0252(17) 0.0257(17) 0.0293(17) -0.0040(14) 0.0072(14) -0.0036(14)
C6 0.0215(17) 0.0285(18) 0.0258(16) -0.0051(13) 0.0052(13) -0.0008(14)
C7 0.0243(19) 0.041(2) 0.043(2) -0.0129(18) 0.0095(16) -0.0062(16)
C8 0.0259(18) 0.0276(18) 0.0304(18) 0.0021(14) 0.0111(14) -0.0004(14)
C9 0.0306(19) 0.0359(19) 0.0282(18) 0.0075(15) 0.0113(15) -0.0024(15)
C10 0.032(2) 0.044(2) 0.0338(19) 0.0104(16) 0.0098(16) -0.0003(16)
C11 0.0239(17) 0.0311(18) 0.0265(17) 0.0074(14) 0.0061(14) 0.0026(14)
C12 0.0226(17) 0.0245(17) 0.0207(15) 0.0015(12) 0.0062(13) -0.0008(13)
C13 0.0165(15) 0.0193(15) 0.0185(14) 0.0002(12) 0.0053(12) 0.0002(12)
C14 0.0225(18) 0.0296(18) 0.0213(16) 0.0040(13) 0.0073(13) 0.0009(14)
C15 0.0224(17) 0.0231(17) 0.0264(17) -0.0015(13) 0.0081(14) 0.0002(13)
C16 0.0240(17) 0.0265(17) 0.0279(17) -0.0048(14) 0.0053(14) -0.0031(14)
C17 0.0320(19) 0.0238(17) 0.0273(17) -0.0046(14) 0.0090(14) 0.0002(14)
C18 0.0266(17) 0.0242(17) 0.0276(17) -0.0017(13) 0.0117(14) 0.0004(14)
C19 0.0201(16) 0.0183(15) 0.0216(15) -0.0004(12) 0.0075(13) -0.0004(12)
C20 0.0174(15) 0.0209(16) 0.0192(15) -0.0005(12) 0.0072(12) -0.0007(12)
C21 0.0227(17) 0.0244(17) 0.0305(17) -0.0056(13) 0.0101(14) -0.0033(14)
C22 0.0224(17) 0.0293(18) 0.0276(17) -0.0016(14) 0.0065(14) -0.0003(14)
C23 0.0206(17) 0.0337(19) 0.0276(17) -0.0004(14) 0.0044(14) 0.0024(14)
C24 0.0259(18) 0.0330(19) 0.0304(18) 0.0059(14) 0.0069(14) 0.0068(15)
C25 0.0249(17) 0.0278(17) 0.0286(17) 0.0023(14) 0.0080(14) 0.0030(14)
C26 0.0204(16) 0.0239(16) 0.0185(15) -0.0012(12) 0.0059(12) 0.0007(13)
C27 0.0180(15) 0.0204(15) 0.0192(15) 0.0000(12) 0.0080(12) 0.0013(12)
C28 0.0210(16) 0.0253(17) 0.0219(16) 0.0023(13) 0.0067(13) 0.0055(13)
Cl2 0.112(3) 0.095(2) 0.0733(19) -0.0212(16) 0.0210(18) 0.0169(19)
Cl3 0.123(3) 0.094(2) 0.0669(18) -0.0097(16) 0.0172(18) 0.0039(19)
C1W 0.184(16) 0.105(10) 0.073(8) 0.047(7) -0.070(9) -0.080(10)
Cl5 0.198(6) 0.123(4) 0.107(3) 0.002(3) 0.007(3) -0.017(3)
Cl4 0.165(5) 0.145(4) 0.151(4) -0.010(3) 0.033(3) -0.021(3)
C2W 0.067(8) 0.156(13) 0.119(11) -0.005(9) 0.042(8) -0.034(9)
O1W 0.146(9) 0.141(9) 0.161(10) 0.005(7) 0.050(8) 0.017(7)

loop_
_atom_type_symbol
_atom_type_description
_atom_type_scat_dispersion_real
_atom_type_scat_dispersion_imag
_atom_type_scat_source
C C 0.0033 0.0016 'International Tables Vol C Tables 4.2.6.8 and 6.1.1.4'
H H 0.0000 0.0000 'International Tables Vol C Tables 4.2.6.8 and 6.1.1.4'
N N 0.0061 0.0033 'International Tables Vol C Tables 4.2.6.8 and 6.1.1.4'
O O 0.0106 0.0060 'International Tables Vol C Tables 4.2.6.8 and 6.1.1.4'
Cl Cl 0.1484 0.1585 'International Tables Vol C Tables 4.2.6.8 and 6.1.1.4'
Ni Ni 0.3393 1.1124 'International Tables Vol C Tables 4.2.6.8 and 6.1.1.4'

loop_
_geom_angle_atom_site_label_1
_geom_angle_atom_site_label_2
_geom_angle_atom_site_label_3
_geom_angle
_geom_angle_site_symmetry_1
_geom_angle_site_symmetry_3
O2 Ni1 O2 180.0 3_656 .
O2 Ni1 O5 86.24(8) 3_656 3_656
O2 Ni1 O5 93.76(8) . 3_656
O2 Ni1 O5 93.76(8) 3_656 .
O2 Ni1 O5 86.24(8) . .
O5 Ni1 O5 180.0 3_656 .
O2 Ni1 O4 90.55(7) 3_656 3_656
O2 Ni1 O4 89.45(7) . 3_656
O5 Ni1 O4 91.16(8) 3_656 3_656
O5 Ni1 O4 88.84(8) . 3_656
O2 Ni1 O4 89.45(7) 3_656 .
O2 Ni1 O4 90.55(7) . .
O5 Ni1 O4 88.84(8) 3_656 .
O5 Ni1 O4 91.16(8) . .
O4 Ni1 O4 180.00(8) 3_656 .
N5 Ni2 N8 173.10(9) . .
N5 Ni2 N4 79.47(9) . .
N8 Ni2 N4 100.67(9) . .
N5 Ni2 O4 89.37(8) . .
N8 Ni2 O4 90.54(8) . .
N4 Ni2 O4 168.78(9) . .
N5 Ni2 N7 93.54(9) . .
N8 Ni2 N7 79.61(9) . .
N4 Ni2 N7 85.95(9) . .
O4 Ni2 N7 95.96(8) . .
N5 Ni2 Cl1 97.11(7) . .
N8 Ni2 Cl1 89.78(7) . .
N4 Ni2 Cl1 87.93(7) . .
O4 Ni2 Cl1 92.36(6) . .
N7 Ni2 Cl1 166.55(7) . .
N1 Ni3 N2 79.93(10) . .
N1 Ni3 N11 174.75(10) . .
N2 Ni3 N11 98.32(10) . .
N1 Ni3 N10 96.16(10) . .
N2 Ni3 N10 88.63(9) . .
N11 Ni3 N10 78.81(9) . .
N1 Ni3 O3 94.64(9) . .
N2 Ni3 O3 174.35(9) . .
N11 Ni3 O3 87.22(8) . .
N10 Ni3 O3 93.57(9) . .
N1 Ni3 Cl1 93.43(8) . .
N2 Ni3 Cl1 88.63(7) . .
N11 Ni3 Cl1 91.48(7) . .
N10 Ni3 Cl1 169.42(7) . .
O3 Ni3 Cl1 90.11(6) . .
Ni3 Cl1 Ni2 87.72(3) . .
N5 O2 Ni1 117.59(16) . .
N8 O3 Ni3 111.28(16) . .
N11 O4 Ni2 108.32(15) . .
N11 O4 Ni1 120.75(15) . .
Ni2 O4 Ni1 112.06(9) . .
Ni1 O5 H5AO 119(4) . .
Ni1 O5 H5BO 124(4) . .
H5AO O5 H5BO 114(5) . .
C1 N1 C5 119.6(3) . .
C1 N1 Ni3 126.3(2) . .
C5 N1 Ni3 114.1(2) . .
O1 N2 C6 119.7(2) . .
O1 N2 Ni3 127.02(19) . .
C6 N2 Ni3 113.3(2) . .
C8 N4 C12 119.0(3) . .
C8 N4 Ni2 127.5(2) . .
C12 N4 Ni2 113.42(19) . .
C13 N5 O2 119.3(2) . .
C13 N5 Ni2 114.37(19) . .
O2 N5 Ni2 125.72(17) . .
C15 N7 C19 118.3(2) . .
C15 N7 Ni2 127.2(2) . .
C19 N7 Ni2 111.51(19) . .
O3 N8 C20 119.7(2) . .
O3 N8 Ni2 126.63(18) . .
C20 N8 Ni2 113.70(19) . .
C22 N10 C26 118.5(3) . .
C22 N10 Ni3 126.9(2) . .
C26 N10 Ni3 114.40(19) . .
C27 N11 O4 118.4(2) . .
C27 N11 Ni3 114.49(19) . .
O4 N11 Ni3 126.68(17) . .
N1 C1 C2 120.6(3) . .
N1 C1 H1 119.7 . .
C2 C1 H1 119.7 . .
C3 C2 C1 120.3(4) . .
C3 C2 H2 119.8 . .
C1 C2 H2 119.8 . .
C2 C3 C4 119.9(4) . .
C2 C3 H3 120.0 . .
C4 C3 H3 120.0 . .
C3 C4 C5 118.2(4) . .
C3 C4 H4 120.9 . .
C5 C4 H4 120.9 . .
N1 C5 C4 121.1(3) . .
N1 C5 C6 114.3(3) . .
C4 C5 C6 124.6(3) . .
N2 C6 C7 120.8(3) . .
N2 C6 C5 118.4(3) . .
C7 C6 C5 120.8(3) . .
N3 C7 C6 178.0(4) . .
N4 C8 C9 122.2(3) . .
N4 C8 H8 118.9 . .
C9 C8 H8 118.9 . .
C10 C9 C8 118.8(3) . .
C10 C9 H9 120.6 . .
C8 C9 H9 120.6 . .
C9 C10 C11 119.4(3) . .
C9 C10 H10 120.3 . .
C11 C10 H10 120.3 . .
C10 C11 C12 118.2(3) . .
C10 C11 H11 120.9 . .
C12 C11 H11 120.9 . .
N4 C12 C11 122.4(3) . .
N4 C12 C13 114.5(3) . .
C11 C12 C13 123.0(3) . .
N5 C13 C14 122.0(3) . .
N5 C13 C12 117.1(3) . .
C14 C13 C12 120.8(3) . .
N6 C14 C13 177.9(3) . .
N7 C15 C16 122.5(3) . .
N7 C15 H15 118.8 . .
C16 C15 H15 118.8 . .
C17 C16 C15 118.5(3) . .
C17 C16 H16 120.7 . .
C15 C16 H16 120.7 . .
C18 C17 C16 119.7(3) . .
C18 C17 H17 120.1 . .
C16 C17 H17 120.1 . .
C17 C18 C19 120.0(3) . .
C17 C18 H18 120.0 . .
C19 C18 H18 120.0 . .
N7 C19 C18 120.9(3) . .
N7 C19 C20 114.4(2) . .
C18 C19 C20 124.6(3) . .
N8 C20 C21 122.2(3) . .
N8 C20 C19 117.2(3) . .
C21 C20 C19 120.4(3) . .
N9 C21 C20 179.1(4) . .
N10 C22 C23 122.2(3) . .
N10 C22 H22 118.9 . .
C23 C22 H22 118.9 . .
C24 C23 C22 118.3(3) . .
C24 C23 H23 120.8 . .
C22 C23 H23 120.8 . .
C23 C24 C25 119.2(3) . .
C23 C24 H24 120.4 . .
C25 C24 H24 120.4 . .
C26 C25 C24 118.5(3) . .
C26 C25 H25 120.7 . .
C24 C25 H25 120.7 . .
N10 C26 C25 123.2(3) . .
N10 C26 C27 114.0(3) . .
C25 C26 C27 122.8(3) . .
N11 C27 C28 122.7(3) . .
N11 C27 C26 118.0(3) . .
C28 C27 C26 119.2(3) . .
N12 C28 C27 175.6(3) . .
Cl2 C1W Cl3 128.3(7) . .
Cl2 C1W H1W1 105.2 . .
Cl3 C1W H1W1 105.2 . .
Cl2 C1W H1W2 105.2 . .
Cl3 C1W H1W2 105.2 . .
H1W1 C1W H1W2 105.9 . .
Cl5 Cl5 C2W 128.4(9) 3_655 .
Cl5 C2W Cl4 148.4(11) . .

loop_
_geom_bond_atom_site_label_1
_geom_bond_atom_site_label_2
_geom_bond_distance
_geom_bond_site_symmetry_2
Ni1 O2 2.0326(18) 3_656
Ni1 O2 2.0326(18) .
Ni1 O5 2.038(2) 3_656
Ni1 O5 2.038(2) .
Ni1 O4 2.1076(18) 3_656
Ni1 O4 2.1076(18) .
Ni2 N5 2.030(2) .
Ni2 N8 2.053(2) .
Ni2 N4 2.058(2) .
Ni2 O4 2.0622(19) .
Ni2 N7 2.075(2) .
Ni2 Cl1 2.4125(10) .
Ni3 N1 2.049(3) .
Ni3 N2 2.054(2) .
Ni3 N11 2.070(2) .
Ni3 N10 2.073(2) .
Ni3 O3 2.0758(19) .
Ni3 Cl1 2.4042(10) .
O1 N2 1.285(3) .
O2 N5 1.294(3) .
O3 N8 1.283(3) .
O4 N11 1.331(3) .
O5 H5AO 0.89(4) .
O5 H5BO 0.90(4) .
N1 C1 1.346(4) .
N1 C5 1.347(4) .
N2 C6 1.305(4) .
N3 C7 1.158(4) .
N4 C8 1.331(4) .
N4 C12 1.336(4) .
N5 C13 1.292(4) .
N6 C14 1.158(4) .
N7 C15 1.344(4) .
N7 C19 1.365(4) .
N8 C20 1.310(4) .
N9 C21 1.143(4) .
N10 C22 1.340(4) .
N10 C26 1.355(4) .
N11 C27 1.301(4) .
N12 C28 1.145(4) .
C1 C2 1.368(5) .
C1 H1 0.9300 .
C2 C3 1.346(6) .
C2 H2 0.9300 .
C3 C4 1.383(6) .
C3 H3 0.9300 .
C4 C5 1.385(5) .
C4 H4 0.9300 .
C5 C6 1.461(4) .
C6 C7 1.429(4) .
C8 C9 1.387(4) .
C8 H8 0.9300 .
C9 C10 1.382(4) .
C9 H9 0.9300 .
C10 C11 1.384(4) .
C10 H10 0.9300 .
C11 C12 1.390(4) .
C11 H11 0.9300 .
C12 C13 1.468(4) .
C13 C14 1.424(4) .
C15 C16 1.383(4) .
C15 H15 0.9300 .
C16 C17 1.375(4) .
C16 H16 0.9300 .
C17 C18 1.362(4) .
C17 H17 0.9300 .
C18 C19 1.380(4) .
C18 H18 0.9300 .
C19 C20 1.472(4) .
C20 C21 1.428(4) .
C22 C23 1.403(4) .
C22 H22 0.9300 .
C23 C24 1.396(4) .
C23 H23 0.9300 .
C24 C25 1.399(4) .
C24 H24 0.9300 .
C25 C26 1.370(4) .
C25 H25 0.9300 .
C26 C27 1.464(4) .
C27 C28 1.431(4) .
Cl2 C1W 1.563(17) .
Cl3 C1W 1.681(15) .
C1W H1W1 0.9700 .
C1W H1W2 0.9700 .
Cl5 Cl5 1.413(9) 3_655
Cl5 C2W 1.462(13) .
Cl4 C2W 1.540(13) .
